data_7027087
loop_
_publ_author_name
'Sokolov, Maxim'
'Imoto, Hideo'
'Saito, Taro'
'Fedorov, Vladimir'

_publ_section_title
;
 Substitution of bridging S2 ligands in the [Nb2(\m-S2)2]4+ core: a simple
 route to [Nb2(Se2)2]4+, [Nb2(S)(Te2)]4+ and [Nb2(S)2]4+
;
_journal_issue 1
_journal_name_full 'Journal of the Chemical Society, Dalton Transactions'
_journal_page_first 85
_journal_paper_doi 10.1039/a806627b
_journal_year 1999
_chemical_formula_structural '[Nb2 S2 (CH3 CO CH CO CH3)4] (CH2CL2)2'
_chemical_formula_sum 'C22 H32 Cl4 Nb2 O8 S2'
_chemical_formula_weight 816.23
_space_group_IT_number 2
_symmetry_cell_setting triclinic
_symmetry_Int_Tables_number 2
_symmetry_space_group_name_Hall '-P 1'
_symmetry_space_group_name_H-M 'P -1'
_audit_creation_date 'Thu May  7 1998'
_audit_creation_method 'from TEXRAY.INF file'
_audit_update_record ' May 7 1998'
_cell_angle_alpha 101.5(1)
_cell_angle_beta 95.69(10)
_cell_angle_gamma 73.3(2)
_cell_formula_units_Z 1
_cell_length_a 9.00(2)
_cell_length_b 11.15(3)
_cell_length_c 8.868(6)
_cell_measurement_reflns_used 14
_cell_measurement_temperature 296.2
_cell_measurement_theta_max 7.9
_cell_measurement_theta_min 3.8
_cell_volume 834(3)
_computing_cell_refinement 'Rigaku/AFC Diffractometer Control'
_computing_data_collection 'Rigaku/AFC Diffractometer Control'
_computing_data_reduction teXsan
_computing_publication_material teXsan
_computing_structure_refinement teXsan
_computing_structure_solution 'SIR92 (Altomare, A. et al. 1994)'
_diffrn_ambient_temperature 296.2
_diffrn_measurement_device 'Rigaku AFC7R'
_diffrn_measurement_method \w-2\q
_diffrn_orient_matrix_UB_11 0.07497
_diffrn_orient_matrix_UB_12 0.05305
_diffrn_orient_matrix_UB_13 0.02333
_diffrn_orient_matrix_UB_21 -0.02042
_diffrn_orient_matrix_UB_22 0.01562
_diffrn_orient_matrix_UB_23 0.11204
_diffrn_orient_matrix_UB_31 0.08630
_diffrn_orient_matrix_UB_32 -0.07746
_diffrn_orient_matrix_UB_33 0.01316
_diffrn_radiation_detector 'scintillation counter'
_diffrn_radiation_monochromator graphite
_diffrn_radiation_source 'Rigaku rotating anode'
_diffrn_radiation_type 'Mo K\a'
_diffrn_radiation_wavelength 0.7107
_diffrn_reflns_av_R_equivalents 0.052
_diffrn_reflns_av_sigmaI/netI 0.038
_diffrn_reflns_limit_h_max 2
_diffrn_reflns_limit_h_min 0
_diffrn_reflns_limit_k_max 11
_diffrn_reflns_limit_k_min -11
_diffrn_reflns_limit_l_max 9
_diffrn_reflns_limit_l_min -9
_diffrn_reflns_number 967
_diffrn_reflns_reduction_process 'Lp corrections applied'
_diffrn_reflns_theta_max 22.45
_diffrn_reflns_theta_min 2.62
_diffrn_standards_decay_% -1.86
_diffrn_standards_interval_count 150
_diffrn_standards_number 3
_exptl_absorpt_coefficient_mu 1.170
_exptl_absorpt_correction_T_max 1.000
_exptl_absorpt_correction_T_min 0.444
_exptl_absorpt_correction_type '\DF (DIFABS; Walker & Stuart, 1983)'
_exptl_crystal_colour brown
_exptl_crystal_density_diffrn 1.625
_exptl_crystal_density_meas ?
_exptl_crystal_description prismatic
_exptl_crystal_F_000 410.00
_exptl_crystal_size_max 0.200
_exptl_crystal_size_mid 0.200
_exptl_crystal_size_min 0.100
_refine_diff_density_max 0.56
_refine_diff_density_min -0.55
_refine_ls_extinction_method none
_refine_ls_goodness_of_fit_obs 3.900
_refine_ls_hydrogen_treatment 'Hydrogen atoms were not included.'
_refine_ls_matrix_type full
_refine_ls_number_constraints 0
_refine_ls_number_parameters 77
_refine_ls_number_reflns 784
_refine_ls_number_restraints 0
_refine_ls_R_factor_obs 0.0737
_refine_ls_shift/esd_max 0.0020
_refine_ls_shift/esd_mean 0.0000
_refine_ls_structure_factor_coef F
_refine_ls_weighting_details 'w = 1/[\s^2^(Fo) + (1/4)(0.019|Fo|)^2^]'
_refine_ls_weighting_scheme calc
_refine_ls_wR_factor_obs 0.0778
_reflns_number_observed 784
_reflns_number_total 798
_reflns_observed_criterion >2.0sigma(I)
_cod_data_source_file 806627Bsup1.cif
_cod_data_source_block 2
_cod_depositor_comments
;
The following automatic conversions were performed:

'_exptl_crystal_density_meas' value 'not measured' was changed to '?'
- the value is perceived as not measured.

Automatic conversion script
Id: cif_fix_values 3008 2015-01-20 13:52:24Z robertas 

The following automatic conversions were performed:

'_refine_ls_weighting_scheme' value 'w = 1/[\s^2^(Fo) +
(1/4)(0.019|Fo|)^2^]' was changed to 'calc'. New tag
'_refine_ls_weighting_details' was created. The value of the new tag
was set to 'w = 1/[\s^2^(Fo) + (1/4)(0.019|Fo|)^2^]'.

Automatic conversion script
Id: cif_fix_values 3143 2015-03-26 13:38:13Z robertas 
;
_cod_original_cell_volume 834(2)
_cod_original_sg_symbol_H-M 'P -1 '
_cod_original_formula_sum 'C22 H32 Cl4 Nb2 O8 S2 '
_cod_database_code 7027087

loop_
_symmetry_equiv_pos_as_xyz
x,y,z
-x,-y,-z

loop_
_atom_site_label
_atom_site_fract_x
_atom_site_fract_y
_atom_site_fract_z
_atom_site_U_iso_or_equiv
_atom_site_thermal_displace_type
_atom_site_calc_flag
_atom_site_occupancy
Nb 0.0317(5) 0.6049(2) -0.0503(2) 0.0344(7) Uiso d 1.00
Cl(1) 0.107(1) 0.9412(6) -0.3222(7) 0.078(2) Uiso d 1.00
Cl(2) 0.368(2) 1.0381(8) -0.3365(8) 0.109(3) Uiso d 1.00
S 0.182(1) 0.3870(5) -0.0913(5) 0.039(2) Uiso d 1.00
O(1) -0.066(3) 0.590(1) -0.263(1) 0.037(4) Uiso d 1.00
O(2) -0.067(3) 0.805(1) -0.052(1) 0.036(4) Uiso d 1.00
O(3) 0.232(4) 0.646(1) -0.151(2) 0.056(6) Uiso d 1.00
O(4) 0.140(4) 0.671(1) 0.140(2) 0.044(6) Uiso d 1.00
C(1) -0.222(4) 0.605(2) -0.504(2) 0.046(7) Uiso d 1.00
C(2) -0.168(4) 0.672(2) -0.343(2) 0.045(7) Uiso d 1.00
C(3) -0.226(4) 0.806(2) -0.298(2) 0.052(7) Uiso d 1.00
C(4) -0.166(4) 0.863(2) -0.148(2) 0.056(7) Uiso d 1.00
C(5) -0.237(4) 1.011(2) -0.104(2) 0.051(7) Uiso d 1.00
C(6) 0.477(5) 0.662(2) -0.212(2) 0.062(8) Uiso d 1.00
C(7) 0.381(6) 0.655(2) -0.100(3) 0.08(1) Uiso d 1.00
C(8) 0.407(5) 0.672(2) 0.067(2) 0.047(7) Uiso d 1.00
C(9) 0.272(5) 0.679(2) 0.169(2) 0.031(8) Uiso d 1.00
C(10) 0.341(4) 0.702(2) 0.348(2) 0.050(7) Uiso d 1.00
C(11) 0.166(6) 1.077(2) -0.326(2) 0.064(9) Uiso d 1.00

loop_
_atom_type_symbol
_atom_type_oxidation_number
_atom_type_number_in_cell
_atom_type_scat_dispersion_real
_atom_type_scat_dispersion_imag
_atom_type_scat_source
Nb 0 2 -2.073 0.621
;International Tables for Crystallography
(1992, Vol. C, Tables 4.2.6.8 and 6.1.1.1)
;
S 0 2 0.125 0.123
;International Tables for Crystallography
(1992, Vol. C, Tables 4.2.6.8 and 6.1.1.1)
;
C 0 22 0.003 0.002
;International Tables for Crystallography
(1992, Vol. C, Tables 4.2.6.8 and 6.1.1.1)
;
O 0 8 0.011 0.006
;International Tables for Crystallography
(1992, Vol. C, Tables 4.2.6.8 and 6.1.1.1)
;
Cl 0 4 0.148 0.159
;International Tables for Crystallography
(1992, Vol. C, Tables 4.2.6.8 and
 6.1.1.1)
;

loop_
_geom_angle_atom_site_label_1
_geom_angle_atom_site_label_2
_geom_angle_atom_site_label_3
_geom_angle
_geom_angle_site_symmetry_1
_geom_angle_site_symmetry_2
_geom_angle_site_symmetry_3
Nb Nb S 52.4(3) 2_747 1_555 1_555
Nb Nb S 53.1(2) 2_747 1_555 2_747
Nb Nb O(1) 100.6(5) 2_747 1_555 1_555
Nb Nb O(2) 141.1(6) 2_747 1_555 1_555
Nb Nb O(3) 138.1(5) 2_747 1_555 1_555
Nb Nb O(4) 99.0(5) 2_747 1_555 1_555
S Nb S 105.6(3) 1_555 1_555 2_747
S Nb O(1) 93.1(4) 1_555 1_555 1_555
S Nb O(2) 166.2(6) 1_555 1_555 1_555
S Nb O(3) 86.3(5) 1_555 1_555 1_555
S Nb O(4) 99.7(5) 1_555 1_555 1_555
S Nb O(1) 99.8(7) 2_747 1_555 1_555
S Nb O(2) 88.0(6) 2_747 1_555 1_555
S Nb O(3) 165.7(4) 2_747 1_555 1_555
S Nb O(4) 91.1(8) 2_747 1_555 1_555
O(1) Nb O(2) 82.0(5) 1_555 1_555 1_555
O(1) Nb O(3) 87.2(8) 1_555 1_555 1_555
O(1) Nb O(4) 160.3(6) 1_555 1_555 1_555
O(2) Nb O(3) 80.5(7) 1_555 1_555 1_555
O(2) Nb O(4) 82.0(6) 1_555 1_555 1_555
O(3) Nb O(4) 78.9(9) 1_555 1_555 1_555
Nb S Nb 74.4(3) 1_555 1_555 2_747
Nb O(1) C(2) 134(1) 1_555 1_555 1_555
Nb O(2) C(4) 130(1) 1_555 1_555 1_555
Nb O(3) C(7) 136(1) 1_555 1_555 1_555
Nb O(4) C(9) 133(2) 1_555 1_555 1_555
O(1) C(2) C(1) 113(1) 1_555 1_555 1_555
O(1) C(2) C(3) 127(2) 1_555 1_555 1_555
C(1) C(2) C(3) 119(2) 1_555 1_555 1_555
C(2) C(3) C(4) 116(2) 1_555 1_555 1_555
O(2) C(4) C(3) 127(1) 1_555 1_555 1_555
O(2) C(4) C(5) 118(1) 1_555 1_555 1_555
C(3) C(4) C(5) 113(2) 1_555 1_555 1_555
O(3) C(7) C(6) 116(2) 1_555 1_555 1_555
O(3) C(7) C(8) 114(3) 1_555 1_555 1_555
C(6) C(7) C(8) 128(4) 1_555 1_555 1_555
C(7) C(8) C(9) 119(3) 1_555 1_555 1_555
O(4) C(9) C(8) 132(2) 1_555 1_555 1_555
O(4) C(9) C(10) 121(2) 1_555 1_555 1_555
C(8) C(9) C(10) 106(3) 1_555 1_555 1_555
Cl(1) C(11) Cl(2) 110(1) 1_555 1_555 1_555

loop_
_geom_bond_atom_site_label_1
_geom_bond_atom_site_label_2
_geom_bond_distance
_geom_bond_site_symmetry_1
_geom_bond_site_symmetry_2
Nb Nb 2.880(5) 1_555 2_747
Nb S 2.393(7) 1_555 1_555
Nb S 2.37(1) 1_555 2_747
Nb O(1) 1.99(1) 1_555 1_555
Nb O(2) 2.15(1) 1_555 1_555
Nb O(3) 2.29(3) 1_555 1_555
Nb O(4) 1.98(2) 1_555 1_555
Cl(1) C(11) 1.75(3) 1_555 1_555
Cl(2) C(11) 1.75(4) 1_555 1_555
O(1) C(2) 1.35(3) 1_555 1_555
O(2) C(4) 1.30(3) 1_555 1_555
O(3) C(7) 1.39(5) 1_555 1_555
O(4) C(9) 1.22(5) 1_555 1_555
C(1) C(2) 1.57(3) 1_555 1_555
C(2) C(3) 1.42(2) 1_555 1_555
C(3) C(4) 1.47(3) 1_555 1_555
C(4) C(5) 1.57(3) 1_555 1_555
C(6) C(7) 1.41(5) 1_555 1_555
C(7) C(8) 1.45(3) 1_555 1_555
C(8) C(9) 1.56(5) 1_555 1_555
C(9) C(10) 1.64(3) 1_555 1_555

loop_
_geom_contact_atom_site_label_1
_geom_contact_atom_site_label_2
_geom_contact_distance
_geom_contact_site_symmetry_1
_geom_contact_site_symmetry_2
Cl(1) C(4) 3.42(4) 1_555 1_555
S C(8) 3.56(4) 1_555 2_847
O(1) C(1) 3.42(3) 1_555 2_746
O(2) C(11) 3.45(3) 1_555 2_757
O(4) C(11) 3.58(4) 1_555 2_757
C(2) C(6) 3.54(6) 1_555 1_455
C(5) C(8) 3.39(3) 1_555 2_757
C(5) C(9) 3.54(3) 1_555 2_757
